data_2239950
loop_
_publ_author_name
'Yamuna, Thammarse S.'
'Jasinski, Jerry P.'
'Kaur, Manpreet'
'Anderson, Brian J.'
'Yathirajan, H.S.'

_publ_section_title
;
 Crystal structure of 3-[4-(pyrimidin-2-yl)piperazin-1-ium-1-yl]butanoate
;
_journal_coeditor_code BT6993
_journal_issue 9
_journal_name_full 'Acta Crystallographica Section E'
_journal_page_first o1063
_journal_page_last o1064
_journal_paper_doi 10.1107/S1600536814018972
_journal_volume 70
_journal_year 2014
_chemical_formula_iupac 'C12 H18 N4 O2'
_chemical_formula_moiety 'C12 H18 N4 O2'
_chemical_formula_sum 'C12 H18 N4 O2'
_chemical_formula_weight 250.30
_chemical_name_systematic
;
3-[4-(Pyrimidin-2-yl)piperazin-1-ium-1-yl]butanoate
;
_space_group_crystal_system monoclinic
_space_group_IT_number 14
_space_group_name_Hall '-P 2ybc'
_space_group_name_H-M_alt 'P 1 21/c 1'
_symmetry_space_group_name_Hall '-P 2ybc'
_symmetry_space_group_name_H-M 'P 1 21/c 1'
_atom_sites_solution_hydrogens mixed
_atom_sites_solution_primary direct
_audit_creation_method
;
Olex2 1.2
(compiled Apr 23 2013 17:54:37, GUI svn.r4466)
;
_cell_angle_alpha 90
_cell_angle_beta 106.884(5)
_cell_angle_gamma 90
_cell_formula_units_Z 4
_cell_length_a 13.5157(6)
_cell_length_b 7.8454(3)
_cell_length_c 12.2147(5)
_cell_measurement_reflns_used 5404
_cell_measurement_temperature 173(2)
_cell_measurement_theta_max 71.3960
_cell_measurement_theta_min 3.7590
_cell_volume 1239.37(9)
_computing_cell_refinement 'CrysAlis PRO (Agilent, 2012)'
_computing_data_collection 'CrysAlis PRO (Agilent, 2012)'
_computing_data_reduction 'CrysAlis RED (Agilent, 2012)'
_computing_molecular_graphics 'OLEX2 (Dolomanov <i>et al.</i>, 2009)'
_computing_publication_material 'OLEX2 (Dolomanov <i>et al.</i>, 2009)'
_computing_structure_refinement 'SHELXL2012 (Sheldrick, 2008)'
_computing_structure_solution 'SUPERFLIP (Palatinus & Chapuis, 2007)'
_diffrn_ambient_temperature 173(2)
_diffrn_detector_area_resol_mean 16.0416
_diffrn_measured_fraction_theta_full 1.000
_diffrn_measured_fraction_theta_max 0.995
_diffrn_measurement_device_type 'Agilent Eos Gemini'
_diffrn_measurement_method '\w scans'
_diffrn_radiation_type CuK\a
_diffrn_radiation_wavelength 1.54184
_diffrn_reflns_limit_h_max 16
_diffrn_reflns_limit_h_min -16
_diffrn_reflns_limit_k_max 9
_diffrn_reflns_limit_k_min -9
_diffrn_reflns_limit_l_max 14
_diffrn_reflns_limit_l_min -13
_diffrn_reflns_number 3995
_diffrn_reflns_theta_full 67.500
_diffrn_reflns_theta_max 71.159
_diffrn_reflns_theta_min 3.417
_exptl_absorpt_coefficient_mu 0.772
_exptl_absorpt_correction_T_max 1.00000
_exptl_absorpt_correction_T_min 0.85391
_exptl_absorpt_correction_type multi-scan
_exptl_absorpt_process_details
;
(CrysAlis PRO and CrysAlis RED; Agilent, 2012)
;
_exptl_crystal_colour colourless
_exptl_crystal_density_diffrn 1.341
_exptl_crystal_description irregular
_exptl_crystal_F_000 536
_exptl_crystal_size_max 0.32
_exptl_crystal_size_mid 0.22
_exptl_crystal_size_min 0.06
_refine_diff_density_max 0.361
_refine_diff_density_min -0.269
_refine_ls_extinction_method none
_refine_ls_goodness_of_fit_ref 1.064
_refine_ls_hydrogen_treatment mixed
_refine_ls_matrix_type full
_refine_ls_number_parameters 169
_refine_ls_number_reflns 3995
_refine_ls_number_restraints 0
_refine_ls_restrained_S_all 1.064
_refine_ls_R_factor_all 0.0570
_refine_ls_R_factor_gt 0.0534
_refine_ls_shift/su_max 0.000
_refine_ls_shift/su_mean 0.000
_refine_ls_structure_factor_coef Fsqd
_refine_ls_weighting_details 'w=1/[\s^2^(Fo^2^)+(0.0768P)^2^+0.6386P] where P=(Fo^2^+2Fc^2^)/3'
_refine_ls_weighting_scheme calc
_refine_ls_wR_factor_gt 0.1456
_refine_ls_wR_factor_ref 0.1487
_reflns_number_gt 3668
_reflns_number_total 3995
_reflns_threshold_expression I>2\s(I)
_cod_data_source_file bt6993sup1.cif
_cod_data_source_block I
_cod_original_cell_volume 1239.36(9)
_cod_database_code 2239950
_cod_database_fobs_code 2239950
_shelx_space_group_comment
;
The symmetry employed for this shelxl refinement is uniquely defined
by the following loop, which should always be used as a source of
symmetry information in preference to the above space-group names.
They are only intended as comments.
;

loop_
_space_group_symop_operation_xyz
'x, y, z'
'-x, y+1/2, -z+1/2'
'-x, -y, -z'
'x, -y-1/2, z-1/2'

loop_
_atom_site_type_symbol
_atom_site_label
_atom_site_fract_x
_atom_site_fract_y
_atom_site_fract_z
_atom_site_U_iso_or_equiv
_atom_site_adp_type
_atom_site_calc_flag
_atom_site_occupancy
O O1 -0.15848(13) 0.4680(3) 0.29107(16) 0.0449(5) Uani d 1
O O2 -0.05978(12) 0.4109(2) 0.17822(15) 0.0339(4) Uani d 1
N N1 0.16438(12) 0.1694(2) 0.44116(14) 0.0217(4) Uani d 1
H H1 0.1313 0.0618 0.4040 0.026 Uiso calc 1
N N2 0.32869(12) 0.0043(3) 0.60849(16) 0.0287(4) Uani d 1
N N3 0.40034(14) 0.0836(3) 0.79721(17) 0.0324(5) Uani d 1
N N4 0.50457(13) 0.0549(3) 0.66957(17) 0.0336(5) Uani d 1
C C1 -0.08258(15) 0.4025(3) 0.2726(2) 0.0277(5) Uani d 1
C C2 -0.00940(16) 0.2979(3) 0.3691(2) 0.0308(5) Uani d 1
H H2A -0.0174 0.3357 0.4434 0.037 Uiso calc 1
H H2B -0.0296 0.1763 0.3588 0.037 Uiso calc 1
C C3 0.10322(15) 0.3150(3) 0.3722(2) 0.0260(5) Uani d 1
H H3 0.098(2) 0.289(4) 0.289(3) 0.041(8) Uiso d 1
C C4 0.16425(15) 0.1604(3) 0.56333(18) 0.0261(5) Uani d 1
H H4A 0.0922 0.1532 0.5671 0.031 Uiso calc 1
H H4B 0.1959 0.2650 0.6040 0.031 Uiso calc 1
C C5 0.22479(15) 0.0048(3) 0.6211(2) 0.0290(5) Uani d 1
H H5A 0.2291 0.0053 0.7034 0.035 Uiso calc 1
H H5B 0.1880 -0.1001 0.5866 0.035 Uiso calc 1
C C6 0.32772(15) 0.0092(3) 0.48941(19) 0.0276(5) Uani d 1
H H6A 0.2918 -0.0928 0.4491 0.033 Uiso calc 1
H H6B 0.3995 0.0084 0.4845 0.033 Uiso calc 1
C C7 0.27285(14) 0.1685(3) 0.43312(18) 0.0243(4) Uani d 1
H H7A 0.3102 0.2707 0.4716 0.029 Uiso calc 1
H H7B 0.2719 0.1716 0.3518 0.029 Uiso calc 1
C C8 0.41389(15) 0.0508(3) 0.69526(18) 0.0248(4) Uani d 1
C C9 0.48642(19) 0.1182(3) 0.8810(2) 0.0359(5) Uani d 1
H H9 0.4802 0.1456 0.9545 0.043 Uiso calc 1
C C10 0.58388(18) 0.1162(3) 0.8665(2) 0.0372(6) Uani d 1
H H10 0.6444 0.1349 0.9284 0.045 Uiso calc 1
C C11 0.58837(17) 0.0857(3) 0.7574(2) 0.0376(6) Uani d 1
H H11 0.6540 0.0864 0.7436 0.045 Uiso calc 1
C C12 0.14735(18) 0.4895(3) 0.4145(2) 0.0329(5) Uani d 1
H H12A 0.1545 0.4997 0.4964 0.049 Uiso calc 1
H H12B 0.1007 0.5784 0.3725 0.049 Uiso calc 1
H H12C 0.2153 0.5026 0.4019 0.049 Uiso calc 1

loop_
_atom_site_aniso_label
_atom_site_aniso_U_11
_atom_site_aniso_U_22
_atom_site_aniso_U_33
_atom_site_aniso_U_12
_atom_site_aniso_U_13
_atom_site_aniso_U_23
O1 0.0322(9) 0.0605(12) 0.0415(11) 0.0190(8) 0.0099(8) 0.0110(9)
O2 0.0282(8) 0.0318(8) 0.0409(10) 0.0066(6) 0.0087(7) 0.0019(7)
N1 0.0143(7) 0.0280(9) 0.0214(9) 0.0003(6) 0.0028(6) 0.0038(7)
N2 0.0138(8) 0.0488(11) 0.0234(9) 0.0065(7) 0.0053(7) 0.0076(8)
N3 0.0284(9) 0.0427(11) 0.0266(10) 0.0100(8) 0.0088(8) 0.0026(8)
N4 0.0184(8) 0.0522(12) 0.0303(10) 0.0007(8) 0.0070(8) -0.0065(9)
C1 0.0200(9) 0.0303(11) 0.0295(11) -0.0011(8) 0.0018(8) 0.0025(9)
C2 0.0222(10) 0.0364(12) 0.0335(12) 0.0054(9) 0.0078(9) 0.0073(10)
C3 0.0200(9) 0.0287(10) 0.0259(10) 0.0018(8) 0.0014(8) 0.0052(9)
C4 0.0166(9) 0.0379(12) 0.0245(10) 0.0041(8) 0.0072(8) 0.0033(9)
C5 0.0158(9) 0.0441(13) 0.0282(11) 0.0042(8) 0.0084(8) 0.0112(10)
C6 0.0169(9) 0.0424(13) 0.0233(10) 0.0046(8) 0.0059(8) 0.0012(9)
C7 0.0154(9) 0.0373(11) 0.0204(10) -0.0038(8) 0.0055(7) 0.0012(9)
C8 0.0184(9) 0.0304(10) 0.0254(11) 0.0077(8) 0.0062(8) 0.0044(9)
C9 0.0359(12) 0.0428(13) 0.0264(12) 0.0102(10) 0.0051(10) -0.0020(10)
C10 0.0297(11) 0.0408(13) 0.0336(13) 0.0035(10) -0.0027(10) -0.0052(10)
C11 0.0199(10) 0.0495(14) 0.0407(14) 0.0000(10) 0.0046(9) -0.0103(11)
C12 0.0322(11) 0.0287(11) 0.0337(13) -0.0001(9) 0.0032(10) 0.0024(10)

loop_
_atom_type_symbol
_atom_type_description
_atom_type_scat_dispersion_real
_atom_type_scat_dispersion_imag
_atom_type_scat_source
C C 0.0181 0.0091 'International Tables Vol C Tables 4.2.6.8 and 6.1.1.4'
H H 0.0000 0.0000 'International Tables Vol C Tables 4.2.6.8 and 6.1.1.4'
N N 0.0311 0.0180 'International Tables Vol C Tables 4.2.6.8 and 6.1.1.4'
O O 0.0492 0.0322 'International Tables Vol C Tables 4.2.6.8 and 6.1.1.4'

loop_
_geom_angle_atom_site_label_1
_geom_angle_atom_site_label_2
_geom_angle_atom_site_label_3
_geom_angle
C3 N1 H1 106.5
C4 N1 H1 106.5
C4 N1 C3 115.63(17)
C4 N1 C7 110.51(15)
C7 N1 H1 106.5
C7 N1 C3 110.70(15)
C6 N2 C5 112.18(17)
C8 N2 C5 122.52(19)
C8 N2 C6 121.99(18)
C8 N3 C9 115.4(2)
C11 N4 C8 115.6(2)
O1 C1 O2 125.4(2)
O1 C1 C2 118.0(2)
O2 C1 C2 116.65(19)
C1 C2 H2A 109.0
C1 C2 H2B 109.0
H2A C2 H2B 107.8
C3 C2 C1 112.91(18)
C3 C2 H2A 109.0
C3 C2 H2B 109.0
N1 C3 C2 109.19(17)
N1 C3 H3 105.9(16)
N1 C3 C12 113.11(17)
C2 C3 H3 100.5(16)
C2 C3 C12 112.28(19)
C12 C3 H3 115.0(17)
N1 C4 H4A 109.6
N1 C4 H4B 109.6
N1 C4 C5 110.12(17)
H4A C4 H4B 108.1
C5 C4 H4A 109.6
C5 C4 H4B 109.6
N2 C5 C4 110.96(17)
N2 C5 H5A 109.4
N2 C5 H5B 109.4
C4 C5 H5A 109.4
C4 C5 H5B 109.4
H5A C5 H5B 108.0
N2 C6 H6A 109.7
N2 C6 H6B 109.7
N2 C6 C7 109.75(18)
H6A C6 H6B 108.2
C7 C6 H6A 109.7
C7 C6 H6B 109.7
N1 C7 C6 109.51(16)
N1 C7 H7A 109.8
N1 C7 H7B 109.8
C6 C7 H7A 109.8
C6 C7 H7B 109.8
H7A C7 H7B 108.2
N3 C8 N2 117.45(18)
N3 C8 N4 126.3(2)
N4 C8 N2 116.26(19)
N3 C9 H9 118.3
N3 C9 C10 123.5(2)
C10 C9 H9 118.3
C9 C10 H10 122.0
C11 C10 C9 116.1(2)
C11 C10 H10 122.0
N4 C11 C10 123.0(2)
N4 C11 H11 118.5
C10 C11 H11 118.5
C3 C12 H12A 109.5
C3 C12 H12B 109.5
C3 C12 H12C 109.5
H12A C12 H12B 109.5
H12A C12 H12C 109.5
H12B C12 H12C 109.5

loop_
_geom_bond_atom_site_label_1
_geom_bond_atom_site_label_2
_geom_bond_distance
O1 C1 1.226(3)
O2 C1 1.278(3)
N1 H1 1.0000
N1 C3 1.514(2)
N1 C4 1.494(3)
N1 C7 1.498(2)
N2 C5 1.457(2)
N2 C6 1.451(3)
N2 C8 1.369(3)
N3 C8 1.335(3)
N3 C9 1.335(3)
N4 C8 1.351(3)
N4 C11 1.336(3)
C1 C2 1.538(3)
C2 H2A 0.9900
C2 H2B 0.9900
C2 C3 1.518(3)
C3 H3 1.01(3)
C3 C12 1.523(3)
C4 H4A 0.9900
C4 H4B 0.9900
C4 C5 1.524(3)
C5 H5A 0.9900
C5 H5B 0.9900
C6 H6A 0.9900
C6 H6B 0.9900
C6 C7 1.513(3)
C7 H7A 0.9900
C7 H7B 0.9900
C9 H9 0.9500
C9 C10 1.379(3)
C10 H10 0.9500
C10 C11 1.373(4)
C11 H11 0.9500
C12 H12A 0.9800
C12 H12B 0.9800
C12 H12C 0.9800

loop_
_geom_hbond_atom_site_label_D
_geom_hbond_atom_site_label_H
_geom_hbond_atom_site_label_A
_geom_hbond_site_symmetry_A
_geom_hbond_distance_DH
_geom_hbond_distance_HA
_geom_hbond_distance_DA
_geom_hbond_angle_DHA
N1 H1 O2 2_545 1.00 1.67 2.653(2) 167.7
C2 H2B O2 2_545 0.99 2.51 3.277(3) 133.8
C4 H4B O1 3_566 0.99 2.58 3.428(3) 143.5
C7 H7B O1 2_545 0.99 2.53 3.147(3) 120.3
C11 H11 O1 4_666 0.95 2.47 3.352(3) 155.0

loop_
_geom_torsion_atom_site_label_1
_geom_torsion_atom_site_label_2
_geom_torsion_atom_site_label_3
_geom_torsion_atom_site_label_4
_geom_torsion
O1 C1 C2 C3 -144.6(2)
O2 C1 C2 C3 36.8(3)
N1 C4 C5 N2 54.5(2)
N2 C6 C7 N1 -59.2(2)
N3 C9 C10 C11 3.7(4)
C1 C2 C3 N1 -161.91(18)
C1 C2 C3 C12 71.8(3)
C3 N1 C4 C5 177.77(16)
C3 N1 C7 C6 -172.54(17)
C4 N1 C3 C2 -61.0(2)
C4 N1 C3 C12 64.8(2)
C4 N1 C7 C6 58.0(2)
C5 N2 C6 C7 59.5(2)
C5 N2 C8 N3 5.7(3)
C5 N2 C8 N4 -175.9(2)
C6 N2 C5 C4 -57.3(3)
C6 N2 C8 N3 163.5(2)
C6 N2 C8 N4 -18.1(3)
C7 N1 C3 C2 172.41(18)
C7 N1 C3 C12 -61.8(2)
C7 N1 C4 C5 -55.5(2)
C8 N2 C5 C4 102.5(2)
C8 N2 C6 C7 -100.4(2)
C8 N3 C9 C10 -1.8(4)
C8 N4 C11 C10 -1.8(4)
C9 N3 C8 N2 176.1(2)
C9 N3 C8 N4 -2.2(3)
C9 C10 C11 N4 -1.7(4)
C11 N4 C8 N2 -174.3(2)
C11 N4 C8 N3 4.0(4)
